data_7240592
loop_
_publ_author_name
'Poirier, Marion'
'Pujol-Gim\'enez, Jonai'
'Manatschal, Cristina'
'B\"uhlmann, Sven'
'Embaby, Ahmed'
'Javor, Sacha'
'Hediger, Matthias A.'
'Reymond, Jean-Louis'

_publ_section_title
;
 Pyrazolyl-pyrimidones inhibit the function of human solute carrier
 protein SLC11A2 (hDMT1) by metal chelation
;
_journal_name_full 'RSC Medicinal Chemistry'
_journal_paper_doi 10.1039/D0MD00085J
_journal_year 2020
_chemical_formula_moiety 'C13 H16 N4 O'
_chemical_formula_sum 'C13 H16 N4 O'
_chemical_formula_weight 244.3
_chemical_name_systematic 6-methyl-2-(3-methyl-4,5,6,7-tetrahydro-2H-indazol-2-yl)pyrimidin-4(3H)-one
_space_group_IT_number 2
_space_group_name_Hall '-P 1'
_space_group_name_H-M_alt 'P -1'
_symmetry_cell_setting triclinic
_symmetry_Int_Tables_number 2
_symmetry_space_group_name_Hall '-P 1'
_symmetry_space_group_name_H-M 'P -1'
_atom_sites_solution_hydrogens mixed
_audit_creation_date 2016-09-06T14:31:06-00:00
_audit_creation_method 'WinGX routine CIF_UPDATE'
_audit_update_record
;
2020-01-10 deposited with the CCDC.	2020-05-07 downloaded from the CCDC.
;
_cell_angle_alpha 93.396(3)
_cell_angle_beta 99.154(3)
_cell_angle_gamma 117.195(4)
_cell_formula_units_Z 4
_cell_length_a 8.1640(3)
_cell_length_b 8.5511(4)
_cell_length_c 19.8770(7)
_cell_measurement_reflns_used 4470
_cell_measurement_temperature 173(2)
_cell_measurement_theta_max 27.441
_cell_measurement_theta_min 2.085
_cell_volume 1204.69(10)
_computing_cell_refinement 'CrysAlisPro 1.171.38.41 (Rigaku OD, 2015)'
_computing_data_collection 'CrysAlisPro 1.171.38.41 (Rigaku OD, 2015)'
_computing_data_reduction 'CrysAlisPro 1.171.38.41 (Rigaku OD, 2015)'
_computing_structure_refinement 'SHELXL-2014/7 (Sheldrick, 2014)'
_diffrn_ambient_environment N~2~
_diffrn_ambient_temperature 173(2)
_diffrn_detector 'CCD plate'
_diffrn_detector_area_resol_mean 16.0965
_diffrn_detector_type Eos
_diffrn_measured_fraction_theta_full 1
_diffrn_measured_fraction_theta_max 0.912
_diffrn_measurement_device 'four-circle diffractometer'
_diffrn_measurement_device_type 'SuperNova, Single source at offset, Eos'
_diffrn_measurement_method '\w scans'
_diffrn_orient_matrix_type 'CrysAlisPro convention (1999,Acta A55,543-557)'
_diffrn_orient_matrix_UB_11 0.013067
_diffrn_orient_matrix_UB_12 -0.0014783
_diffrn_orient_matrix_UB_13 0.0360541
_diffrn_orient_matrix_UB_21 0.0711968
_diffrn_orient_matrix_UB_22 -0.0250241
_diffrn_orient_matrix_UB_23 -0.0015312
_diffrn_orient_matrix_UB_31 0.0688495
_diffrn_orient_matrix_UB_32 0.0909367
_diffrn_orient_matrix_UB_33 0.0058633
_diffrn_radiation_monochromator mirror
_diffrn_radiation_probe x-ray
_diffrn_radiation_type MoK\a
_diffrn_radiation_wavelength 0.71073
_diffrn_reflns_av_R_equivalents 0.0309
_diffrn_reflns_av_unetI/netI 0.0464
_diffrn_reflns_Laue_measured_fraction_full 1
_diffrn_reflns_Laue_measured_fraction_max 0.912
_diffrn_reflns_limit_h_max 10
_diffrn_reflns_limit_h_min -10
_diffrn_reflns_limit_k_max 11
_diffrn_reflns_limit_k_min -11
_diffrn_reflns_limit_l_max 26
_diffrn_reflns_limit_l_min -26
_diffrn_reflns_number 16639
_diffrn_reflns_point_group_measured_fraction_full 1
_diffrn_reflns_point_group_measured_fraction_max 0.912
_diffrn_reflns_theta_full 25.242
_diffrn_reflns_theta_max 28.259
_diffrn_reflns_theta_min 2.099
_diffrn_source 'micro-focus sealed X-ray tube'
_diffrn_source_type 'SuperNova (Mo) X-ray Source'
_exptl_absorpt_coefficient_mu 0.09
_exptl_absorpt_correction_T_max 1
_exptl_absorpt_correction_T_min 0.76978
_exptl_absorpt_correction_type multi-scan
_exptl_absorpt_process_details
;
        CrysAlisPro 1.171.38.41 (Rigaku Oxford Diffraction, 2015)
        Empirical absorption correction using spherical harmonics,
 implemented in SCALE3 ABSPACK scaling algorithm.
;
_exptl_crystal_colour colourless
_exptl_crystal_density_diffrn 1.347
_exptl_crystal_description plate
_exptl_crystal_F_000 520
_exptl_crystal_size_max 0.373
_exptl_crystal_size_mid 0.172
_exptl_crystal_size_min 0.03
_refine_diff_density_max 0.392
_refine_diff_density_min -0.218
_refine_diff_density_rms 0.041
_refine_ls_extinction_method none
_refine_ls_goodness_of_fit_ref 1.013
_refine_ls_hydrogen_treatment mixed
_refine_ls_matrix_type full
_refine_ls_number_parameters 354
_refine_ls_number_reflns 5444
_refine_ls_number_restraints 30
_refine_ls_restrained_S_all 1.011
_refine_ls_R_factor_all 0.0726
_refine_ls_R_factor_gt 0.0484
_refine_ls_shift/su_max 0.001
_refine_ls_shift/su_mean 0
_refine_ls_structure_factor_coef Fsqd
_refine_ls_weighting_details 'w=1/[\s^2^(Fo^2^)+(0.0482P)^2^+0.4126P] where P=(Fo^2^+2Fc^2^)/3'
_refine_ls_weighting_scheme calc
_refine_ls_wR_factor_gt 0.1063
_refine_ls_wR_factor_ref 0.1186
_reflns_Friedel_coverage 0
_reflns_number_gt 3996
_reflns_number_total 5444
_reflns_threshold_expression 'I > 2\s(I)'
_cod_data_source_file d0md00085j3.cif
_cod_data_source_block 16jlr002
_cod_original_cell_volume 1204.68(9)
_cod_database_code 7240592

loop_
_symmetry_equiv_pos_as_xyz
'x, y, z'
'-x, -y, -z'

loop_
_atom_site_label
_atom_site_type_symbol
_atom_site_fract_x
_atom_site_fract_y
_atom_site_fract_z
_atom_site_U_iso_or_equiv
_atom_site_adp_type
_atom_site_occupancy
_atom_site_site_symmetry_order
_atom_site_calc_flag
_atom_site_refinement_flags_posn
_atom_site_refinement_flags_adp
_atom_site_refinement_flags_occupancy
_atom_site_disorder_assembly
_atom_site_disorder_group
C1 C 0.6757(2) 0.4829(2) 0.92751(8) 0.0228(3) Uani 1 1 d . . . . .
C2 C 0.5723(2) 0.4948(2) 0.80783(8) 0.0315(4) Uani 1 1 d . . . . .
C3 C 0.4106(2) 0.3305(2) 0.81040(8) 0.0287(4) Uani 1 1 d . . . . .
H3 H 0.3117 0.2736 0.7708 0.034 Uiso 1 1 calc R U . . .
C4 C 0.3977(2) 0.2554(2) 0.86884(8) 0.0243(3) Uani 1 1 d . . . . .
C5 C 0.2386(2) 0.0774(2) 0.87219(9) 0.0314(4) Uani 1 1 d . . . . .
H5A H 0.1453 0.0354 0.8287 0.047 Uiso 1 1 calc R U . . .
H5B H 0.1795 0.0877 0.9103 0.047 Uiso 1 1 calc R U . . .
H5C H 0.287 -0.0074 0.8798 0.047 Uiso 1 1 calc R U . . .
C6 C 0.8304(2) 0.5347(2) 1.05266(8) 0.0228(3) Uani 1 1 d . . . . .
C7 C 0.6930(2) 0.3715(2) 1.07534(8) 0.0289(4) Uani 1 1 d . . . . .
H7A H 0.5667 0.3605 1.0631 0.043 Uiso 1 1 calc R U . . .
H7B H 0.7283 0.3795 1.1254 0.043 Uiso 1 1 calc R U . . .
H7C H 0.6934 0.2671 1.0524 0.043 Uiso 1 1 calc R U . . .
C8 C 0.9917(2) 0.6745(2) 1.09059(8) 0.0235(3) Uani 1 1 d . . . . .
C9 C 1.0739(2) 0.7108(2) 1.16636(8) 0.0288(4) Uani 1 1 d . U . . .
H9A1 H 1.0832 0.6057 1.1806 0.035 Uiso 0.855(9) 1 calc R U P A 1
H9A2 H 0.9892 0.7309 1.1921 0.035 Uiso 0.855(9) 1 calc R U P A 1
H9B1 H 1.1417 0.6419 1.1779 0.035 Uiso 0.145(9) 1 calc R U P A 2
H9B2 H 0.9741 0.6794 1.1933 0.035 Uiso 0.145(9) 1 calc R U P A 2
C10A C 1.2680(3) 0.8724(4) 1.18436(11) 0.0285(6) Uani 0.855(9) 1 d . U P A 1
H10A H 1.3625 0.8369 1.1747 0.034 Uiso 0.855(9) 1 calc R U P A 1
H10B H 1.2991 0.9167 1.2343 0.034 Uiso 0.855(9) 1 calc R U P A 1
C11A C 1.2801(4) 1.0229(3) 1.14371(12) 0.0292(7) Uani 0.855(9) 1 d . U P A 1
H11A H 1.4063 1.1273 1.1595 0.035 Uiso 0.855(9) 1 calc R U P A 1
H11B H 1.1856 1.0585 1.1534 0.035 Uiso 0.855(9) 1 calc R U P A 1
C10B C 1.222(3) 0.928(2) 1.1824(8) 0.036(4) Uani 0.145(9) 1 d . U P A 2
H10C H 1.1472 0.9927 1.1812 0.043 Uiso 0.145(9) 1 calc R U P A 2
H10D H 1.2985 0.9568 1.2297 0.043 Uiso 0.145(9) 1 calc R U P A 2
C11B C 1.350(3) 0.994(2) 1.1339(8) 0.040(4) Uani 0.145(9) 1 d . U P A 2
H11C H 1.4384 1.1219 1.149 0.048 Uiso 0.145(9) 1 calc R U P A 2
H11D H 1.4245 0.9294 1.1343 0.048 Uiso 0.145(9) 1 calc R U P A 2
C12 C 1.2455(2) 0.9682(2) 1.06541(9) 0.0307(4) Uani 1 1 d . U . . .
H12A H 1.2324 1.0601 1.0405 0.037 Uiso 0.855(9) 1 calc R U P A 1
H12B H 1.3533 0.9563 1.0539 0.037 Uiso 0.855(9) 1 calc R U P A 1
H12C H 1.3281 0.9781 1.0326 0.037 Uiso 0.145(9) 1 calc R U P A 2
H12D H 1.2122 1.0655 1.0614 0.037 Uiso 0.145(9) 1 calc R U P A 2
C13 C 1.0689(2) 0.7943(2) 1.04435(8) 0.0241(3) Uani 1 1 d . . . . .
C14 C -0.2320(2) -0.0139(2) 0.52784(8) 0.0226(3) Uani 1 1 d . . . . .
C15 C -0.1091(2) 0.0137(2) 0.64922(8) 0.0278(4) Uani 1 1 d . . . . .
C16 C -0.2772(2) -0.1504(2) 0.64624(8) 0.0283(4) Uani 1 1 d . . . . .
H16 H -0.3 -0.2023 0.687 0.034 Uiso 1 1 calc R U . . .
C17 C -0.4042(2) -0.2324(2) 0.58586(8) 0.0254(3) Uani 1 1 d . . . . .
C18 C -0.5767(2) -0.4070(2) 0.58057(9) 0.0304(4) Uani 1 1 d . . . . .
H18A H -0.583 -0.4435 0.6263 0.046 Uiso 1 1 calc R U . . .
H18B H -0.5714 -0.4968 0.5493 0.046 Uiso 1 1 calc R U . . .
H18C H -0.6887 -0.395 0.5626 0.046 Uiso 1 1 calc R U . . .
C19 C -0.3015(2) 0.0160(2) 0.40239(8) 0.0238(3) Uani 1 1 d . . . . .
C20 C -0.4771(2) -0.1547(2) 0.37671(9) 0.0325(4) Uani 1 1 d . . . . .
H20A H -0.4517 -0.2543 0.3848 0.049 Uiso 1 1 calc R U . . .
H20B H -0.5209 -0.162 0.3272 0.049 Uiso 1 1 calc R U . . .
H20C H -0.5743 -0.1604 0.4012 0.049 Uiso 1 1 calc R U . . .
C21 C -0.2075(2) 0.1505(2) 0.36725(8) 0.0241(3) Uani 1 1 d . . . . .
C22 C -0.0484(2) 0.2811(2) 0.41555(8) 0.0243(3) Uani 1 1 d . . . . .
C23 C 0.0928(2) 0.4534(2) 0.39833(8) 0.0292(4) Uani 1 1 d . . . . .
H23A H 0.2124 0.4503 0.398 0.035 Uiso 1 1 calc R U . . .
H23B H 0.1186 0.5526 0.4338 0.035 Uiso 1 1 calc R U . . .
C24 C 0.0163(3) 0.4835(2) 0.32746(9) 0.0416(5) Uani 1 1 d . . . . .
H24A H -0.0768 0.5252 0.332 0.05 Uiso 1 1 calc R U . . .
H24B H 0.1211 0.5779 0.311 0.05 Uiso 1 1 calc R U . . .
C25 C -0.0758(3) 0.3170(2) 0.27469(9) 0.0431(5) Uani 1 1 d . . . . .
H25A H 0.0156 0.2724 0.2714 0.052 Uiso 1 1 calc R U . . .
H25B H -0.1111 0.3464 0.229 0.052 Uiso 1 1 calc R U . . .
C26 C -0.2513(2) 0.1713(2) 0.29333(8) 0.0309(4) Uani 1 1 d . . . . .
H26A H -0.3546 0.203 0.2858 0.037 Uiso 1 1 calc R U . . .
H26B H -0.2932 0.0575 0.2634 0.037 Uiso 1 1 calc R U . . .
N1 N 0.7029(2) 0.56375(18) 0.87076(7) 0.0281(3) Uani 1 1 d . . . . .
N2 N 0.53135(18) 0.33271(17) 0.92983(7) 0.0244(3) Uani 1 1 d . . . . .
N3 N 0.81685(18) 0.57469(16) 0.98619(6) 0.0237(3) Uani 1 1 d . . . . .
N4 N 0.96496(18) 0.73677(16) 0.98103(7) 0.0267(3) Uani 1 1 d . . . . .
N5 N -0.0978(2) 0.07478(18) 0.58569(7) 0.0262(3) Uani 1 1 d . . . . .
N6 N -0.38353(19) -0.16346(17) 0.52460(6) 0.0258(3) Uani 1 1 d . . . . .
N7 N -0.19726(18) 0.06851(16) 0.46953(6) 0.0245(3) Uani 1 1 d . . . . .
N8 N -0.03997(18) 0.23335(17) 0.47753(7) 0.0262(3) Uani 1 1 d . . . . .
O1 O 0.6052(2) 0.57490(17) 0.75852(6) 0.0488(4) Uani 1 1 d . . . . .
O2 O 0.01783(17) 0.09905(16) 0.69967(6) 0.0377(3) Uani 1 1 d . . . . .
H1 H 0.807(3) 0.665(3) 0.8742(10) 0.045 Uiso 1 1 d . U . . .
H5 H 0.002(3) 0.177(3) 0.5823(10) 0.045 Uiso 1 1 d . U . . .

loop_
_atom_site_aniso_label
_atom_site_aniso_U_11
_atom_site_aniso_U_22
_atom_site_aniso_U_33
_atom_site_aniso_U_23
_atom_site_aniso_U_13
_atom_site_aniso_U_12
C1 0.0229(8) 0.0234(8) 0.0227(8) 0.0038(6) 0.0030(6) 0.0120(7)
C2 0.0342(9) 0.0321(9) 0.0251(9) 0.0055(7) 0.0017(7) 0.0145(8)
C3 0.0260(9) 0.0302(9) 0.0260(8) 0.0021(7) -0.0007(7) 0.0122(7)
C4 0.0215(8) 0.0250(8) 0.0265(8) 0.0010(6) 0.0024(6) 0.0123(7)
C5 0.0251(9) 0.0292(9) 0.0322(9) 0.0020(7) 0.0008(7) 0.0085(7)
C6 0.0220(8) 0.0228(8) 0.0238(8) 0.0047(6) 0.0040(6) 0.0109(7)
C7 0.0294(9) 0.0265(8) 0.0256(8) 0.0082(7) 0.0049(7) 0.0086(7)
C8 0.0226(8) 0.0231(8) 0.0254(8) 0.0033(6) 0.0032(6) 0.0119(7)
C9 0.0282(9) 0.0315(9) 0.0247(8) 0.0054(7) 0.0023(7) 0.0134(7)
C10A 0.0267(12) 0.0312(13) 0.0258(10) 0.0041(9) -0.0005(8) 0.0141(10)
C11A 0.0233(13) 0.0229(10) 0.0339(12) 0.0014(9) 0.0026(9) 0.0060(9)
C10B 0.031(7) 0.030(6) 0.037(6) 0.007(5) -0.004(5) 0.010(5)
C11B 0.034(7) 0.036(7) 0.040(5) 0.003(5) 0.003(5) 0.009(6)
C12 0.0235(8) 0.0247(8) 0.0344(9) 0.0053(7) 0.0021(7) 0.0046(7)
C13 0.0225(8) 0.0234(8) 0.0262(8) 0.0035(6) 0.0034(7) 0.0112(7)
C14 0.0236(8) 0.0242(8) 0.0211(8) 0.0034(6) 0.0028(6) 0.0128(7)
C15 0.0322(9) 0.0320(9) 0.0226(8) 0.0045(7) 0.0028(7) 0.0188(8)
C16 0.0344(9) 0.0300(8) 0.0239(8) 0.0090(7) 0.0065(7) 0.0172(8)
C17 0.0278(9) 0.0257(8) 0.0269(8) 0.0062(6) 0.0070(7) 0.0155(7)
C18 0.0316(9) 0.0276(8) 0.0295(9) 0.0079(7) 0.0082(7) 0.0109(8)
C19 0.0230(8) 0.0242(8) 0.0227(8) 0.0041(6) 0.0018(6) 0.0109(7)
C20 0.0296(9) 0.0263(8) 0.0270(9) 0.0057(7) -0.0011(7) 0.0030(7)
C21 0.0233(8) 0.0236(8) 0.0246(8) 0.0050(6) 0.0040(6) 0.0105(7)
C22 0.0236(8) 0.0250(8) 0.0243(8) 0.0052(6) 0.0039(6) 0.0118(7)
C23 0.0258(9) 0.0233(8) 0.0303(9) 0.0060(7) 0.0038(7) 0.0051(7)
C24 0.0398(11) 0.0284(9) 0.0396(11) 0.0136(8) 0.0019(9) 0.0029(8)
C25 0.0412(11) 0.0414(11) 0.0302(10) 0.0129(8) 0.0031(8) 0.0064(9)
C26 0.0293(9) 0.0287(9) 0.0256(9) 0.0062(7) -0.0003(7) 0.0077(7)
N1 0.0274(8) 0.0240(7) 0.0248(7) 0.0066(6) 0.0027(6) 0.0060(6)
N2 0.0211(7) 0.0236(7) 0.0250(7) 0.0038(5) 0.0012(5) 0.0090(6)
N3 0.0225(7) 0.0193(6) 0.0243(7) 0.0050(5) 0.0031(5) 0.0061(6)
N4 0.0230(7) 0.0208(7) 0.0298(7) 0.0061(6) 0.0036(6) 0.0054(6)
N5 0.0245(7) 0.0245(7) 0.0229(7) 0.0025(5) 0.0011(6) 0.0073(6)
N6 0.0271(7) 0.0249(7) 0.0236(7) 0.0068(5) 0.0044(6) 0.0107(6)
N7 0.0228(7) 0.0211(6) 0.0232(7) 0.0037(5) 0.0023(5) 0.0058(6)
N8 0.0228(7) 0.0222(7) 0.0266(7) 0.0041(5) 0.0029(6) 0.0055(6)
O1 0.0538(9) 0.0452(8) 0.0290(7) 0.0153(6) 0.0018(6) 0.0090(7)
O2 0.0378(7) 0.0414(7) 0.0238(6) 0.0005(5) -0.0052(5) 0.0145(6)

loop_
_atom_type_symbol
_atom_type_description
_atom_type_scat_dispersion_real
_atom_type_scat_dispersion_imag
_atom_type_scat_source
C C 0.0033 0.0016 'International Tables Vol C Tables 4.2.6.8 and 6.1.1.4'
H H 0 0 'International Tables Vol C Tables 4.2.6.8 and 6.1.1.4'
N N 0.0061 0.0033 'International Tables Vol C Tables 4.2.6.8 and 6.1.1.4'
O O 0.0106 0.006 'International Tables Vol C Tables 4.2.6.8 and 6.1.1.4'

loop_
_geom_angle_atom_site_label_1
_geom_angle_atom_site_label_2
_geom_angle_atom_site_label_3
_geom_angle
_geom_angle_site_symmetry_1
_geom_angle_site_symmetry_3
_geom_angle_publ_flag
N2 C1 N1 124.74(14) . . ?
N2 C1 N3 120.47(14) . . ?
N1 C1 N3 114.79(14) . . ?
O1 C2 N1 119.58(16) . . ?
O1 C2 C3 127.72(16) . . ?
N1 C2 C3 112.69(14) . . ?
C4 C3 C2 120.62(15) . . ?
C4 C3 H3 119.7 . . ?
C2 C3 H3 119.7 . . ?
C3 C4 N2 123.59(15) . . ?
C3 C4 C5 122.34(15) . . ?
N2 C4 C5 114.05(14) . . ?
C4 C5 H5A 109.5 . . ?
C4 C5 H5B 109.5 . . ?
H5A C5 H5B 109.5 . . ?
C4 C5 H5C 109.5 . . ?
H5A C5 H5C 109.5 . . ?
H5B C5 H5C 109.5 . . ?
C8 C6 N3 105.60(13) . . ?
C8 C6 C7 129.09(14) . . ?
N3 C6 C7 125.31(14) . . ?
C6 C7 H7A 109.5 . . ?
C6 C7 H7B 109.5 . . ?
H7A C7 H7B 109.5 . . ?
C6 C7 H7C 109.5 . . ?
H7A C7 H7C 109.5 . . ?
H7B C7 H7C 109.5 . . ?
C6 C8 C13 106.14(14) . . ?
C6 C8 C9 130.07(14) . . ?
C13 C8 C9 123.67(14) . . ?
C8 C9 C10A 111.49(15) . . ?
C8 C9 C10B 104.7(5) . . ?
C8 C9 H9A1 109.3 . . ?
C10A C9 H9A1 109.3 . . ?
C8 C9 H9A2 109.3 . . ?
C10A C9 H9A2 109.3 . . ?
H9A1 C9 H9A2 108 . . ?
C8 C9 H9B1 110.8 . . ?
C10B C9 H9B1 110.8 . . ?
C8 C9 H9B2 110.8 . . ?
C10B C9 H9B2 110.8 . . ?
H9B1 C9 H9B2 108.9 . . ?
C9 C10A C11A 112.4(2) . . ?
C9 C10A H10A 109.1 . . ?
C11A C10A H10A 109.1 . . ?
C9 C10A H10B 109.1 . . ?
C11A C10A H10B 109.1 . . ?
H10A C10A H10B 107.8 . . ?
C10A C11A C12 112.4(2) . . ?
C10A C11A H11A 109.1 . . ?
C12 C11A H11A 109.1 . . ?
C10A C11A H11B 109.1 . . ?
C12 C11A H11B 109.1 . . ?
H11A C11A H11B 107.9 . . ?
C11B C10B C9 114.7(17) . . ?
C11B C10B H10C 108.6 . . ?
C9 C10B H10C 108.6 . . ?
C11B C10B H10D 108.6 . . ?
C9 C10B H10D 108.6 . . ?
H10C C10B H10D 107.6 . . ?
C12 C11B C10B 110.7(18) . . ?
C12 C11B H11C 109.5 . . ?
C10B C11B H11C 109.5 . . ?
C12 C11B H11D 109.5 . . ?
C10B C11B H11D 109.5 . . ?
H11C C11B H11D 108.1 . . ?
C11B C12 C13 115.0(6) . . ?
C13 C12 C11A 108.44(15) . . ?
C13 C12 H12A 110 . . ?
C11A C12 H12A 110 . . ?
C13 C12 H12B 110 . . ?
C11A C12 H12B 110 . . ?
H12A C12 H12B 108.4 . . ?
C11B C12 H12C 108.5 . . ?
C13 C12 H12C 108.5 . . ?
C11B C12 H12D 108.5 . . ?
C13 C12 H12D 108.5 . . ?
H12C C12 H12D 107.5 . . ?
N4 C13 C8 112.27(14) . . ?
N4 C13 C12 124.19(14) . . ?
C8 C13 C12 123.52(14) . . ?
N6 C14 N5 124.74(14) . . ?
N6 C14 N7 120.69(14) . . ?
N5 C14 N7 114.57(14) . . ?
O2 C15 N5 119.80(15) . . ?
O2 C15 C16 127.40(15) . . ?
N5 C15 C16 112.80(14) . . ?
C17 C16 C15 120.82(15) . . ?
C17 C16 H16 119.6 . . ?
C15 C16 H16 119.6 . . ?
C16 C17 N6 123.15(15) . . ?
C16 C17 C18 122.03(15) . . ?
N6 C17 C18 114.81(14) . . ?
C17 C18 H18A 109.5 . . ?
C17 C18 H18B 109.5 . . ?
H18A C18 H18B 109.5 . . ?
C17 C18 H18C 109.5 . . ?
H18A C18 H18C 109.5 . . ?
H18B C18 H18C 109.5 . . ?
C21 C19 N7 105.59(13) . . ?
C21 C19 C20 129.12(14) . . ?
N7 C19 C20 125.29(14) . . ?
C19 C20 H20A 109.5 . . ?
C19 C20 H20B 109.5 . . ?
H20A C20 H20B 109.5 . . ?
C19 C20 H20C 109.5 . . ?
H20A C20 H20C 109.5 . . ?
H20B C20 H20C 109.5 . . ?
C19 C21 C22 106.36(14) . . ?
C19 C21 C26 130.65(14) . . ?
C22 C21 C26 122.99(14) . . ?
N8 C22 C21 111.96(14) . . ?
N8 C22 C23 124.15(14) . . ?
C21 C22 C23 123.89(14) . . ?
C22 C23 C24 109.81(13) . . ?
C22 C23 H23A 109.7 . . ?
C24 C23 H23A 109.7 . . ?
C22 C23 H23B 109.7 . . ?
C24 C23 H23B 109.7 . . ?
H23A C23 H23B 108.2 . . ?
C25 C24 C23 112.53(15) . . ?
C25 C24 H24A 109.1 . . ?
C23 C24 H24A 109.1 . . ?
C25 C24 H24B 109.1 . . ?
C23 C24 H24B 109.1 . . ?
H24A C24 H24B 107.8 . . ?
C24 C25 C26 111.90(16) . . ?
C24 C25 H25A 109.2 . . ?
C26 C25 H25A 109.2 . . ?
C24 C25 H25B 109.2 . . ?
C26 C25 H25B 109.2 . . ?
H25A C25 H25B 107.9 . . ?
C21 C26 C25 109.59(14) . . ?
C21 C26 H26A 109.8 . . ?
C25 C26 H26A 109.8 . . ?
C21 C26 H26B 109.8 . . ?
C25 C26 H26B 109.8 . . ?
H26A C26 H26B 108.2 . . ?
C1 N1 C2 122.84(14) . . ?
C1 N1 H1 118.0(13) . . ?
C2 N1 H1 119.2(13) . . ?
C1 N2 C4 115.46(13) . . ?
C6 N3 N4 112.06(12) . . ?
C6 N3 C1 130.00(13) . . ?
N4 N3 C1 117.84(12) . . ?
C13 N4 N3 103.92(12) . . ?
C14 N5 C15 122.79(14) . . ?
C14 N5 H5 117.6(13) . . ?
C15 N5 H5 119.6(13) . . ?
C14 N6 C17 115.68(13) . . ?
N8 N7 C19 111.90(12) . . ?
N8 N7 C14 117.74(12) . . ?
C19 N7 C14 130.29(13) . . ?
C22 N8 N7 104.19(12) . . ?

loop_
_geom_bond_atom_site_label_1
_geom_bond_atom_site_label_2
_geom_bond_distance
_geom_bond_site_symmetry_2
_geom_bond_publ_flag
C1 N2 1.2967(19) . ?
C1 N1 1.353(2) . ?
C1 N3 1.393(2) . ?
C2 O1 1.223(2) . ?
C2 N1 1.401(2) . ?
C2 C3 1.433(2) . ?
C3 C4 1.356(2) . ?
C3 H3 0.95 . ?
C4 N2 1.386(2) . ?
C4 C5 1.497(2) . ?
C5 H5A 0.98 . ?
C5 H5B 0.98 . ?
C5 H5C 0.98 . ?
C6 C8 1.368(2) . ?
C6 N3 1.3846(19) . ?
C6 C7 1.487(2) . ?
C7 H7A 0.98 . ?
C7 H7B 0.98 . ?
C7 H7C 0.98 . ?
C8 C13 1.413(2) . ?
C8 C9 1.499(2) . ?
C9 C10A 1.519(3) . ?
C9 C10B 1.663(16) . ?
C9 H9A1 0.99 . ?
C9 H9A2 0.99 . ?
C9 H9B1 0.99 . ?
C9 H9B2 0.99 . ?
C10A C11A 1.533(4) . ?
C10A H10A 0.99 . ?
C10A H10B 0.99 . ?
C11A C12 1.541(3) . ?
C11A H11A 0.99 . ?
C11A H11B 0.99 . ?
C10B C11B 1.48(3) . ?
C10B H10C 0.99 . ?
C10B H10D 0.99 . ?
C11B C12 1.433(15) . ?
C11B H11C 0.99 . ?
C11B H11D 0.99 . ?
C12 C13 1.497(2) . ?
C12 H12A 0.99 . ?
C12 H12B 0.99 . ?
C12 H12C 0.99 . ?
C12 H12D 0.99 . ?
C13 N4 1.323(2) . ?
C14 N6 1.2994(19) . ?
C14 N5 1.354(2) . ?
C14 N7 1.3927(19) . ?
C15 O2 1.2262(19) . ?
C15 N5 1.395(2) . ?
C15 C16 1.435(2) . ?
C16 C17 1.359(2) . ?
C16 H16 0.95 . ?
C17 N6 1.3851(19) . ?
C17 C18 1.495(2) . ?
C18 H18A 0.98 . ?
C18 H18B 0.98 . ?
C18 H18C 0.98 . ?
C19 C21 1.363(2) . ?
C19 N7 1.3874(19) . ?
C19 C20 1.488(2) . ?
C20 H20A 0.98 . ?
C20 H20B 0.98 . ?
C20 H20C 0.98 . ?
C21 C22 1.416(2) . ?
C21 C26 1.497(2) . ?
C22 N8 1.322(2) . ?
C22 C23 1.500(2) . ?
C23 C24 1.533(2) . ?
C23 H23A 0.99 . ?
C23 H23B 0.99 . ?
C24 C25 1.512(3) . ?
C24 H24A 0.99 . ?
C24 H24B 0.99 . ?
C25 C26 1.528(2) . ?
C25 H25A 0.99 . ?
C25 H25B 0.99 . ?
C26 H26A 0.99 . ?
C26 H26B 0.99 . ?
N1 H1 0.88(2) . ?
N3 N4 1.3850(17) . ?
N5 H5 0.89(2) . ?
N7 N8 1.3839(17) . ?

loop_
_geom_torsion_atom_site_label_1
_geom_torsion_atom_site_label_2
_geom_torsion_atom_site_label_3
_geom_torsion_atom_site_label_4
_geom_torsion
_geom_torsion_site_symmetry_1
_geom_torsion_site_symmetry_2
_geom_torsion_site_symmetry_3
_geom_torsion_site_symmetry_4
_geom_torsion_publ_flag
O1 C2 C3 C4 177.92(18) . . . . ?
N1 C2 C3 C4 -1.6(2) . . . . ?
C2 C3 C4 N2 2.9(3) . . . . ?
C2 C3 C4 C5 -175.26(15) . . . . ?
N3 C6 C8 C13 0.09(17) . . . . ?
C7 C6 C8 C13 -179.62(16) . . . . ?
N3 C6 C8 C9 176.22(15) . . . . ?
C7 C6 C8 C9 -3.5(3) . . . . ?
C6 C8 C9 C10A 173.3(2) . . . . ?
C13 C8 C9 C10A -11.2(3) . . . . ?
C6 C8 C9 C10B -160.3(9) . . . . ?
C13 C8 C9 C10B 15.3(9) . . . . ?
C8 C9 C10A C11A 39.8(3) . . . . ?
C9 C10A C11A C12 -62.4(4) . . . . ?
C8 C9 C10B C11B -48(2) . . . . ?
C9 C10B C11B C12 63(3) . . . . ?
C10B C11B C12 C13 -41(2) . . . . ?
C10A C11A C12 C13 49.9(3) . . . . ?
C6 C8 C13 N4 0.18(19) . . . . ?
C9 C8 C13 N4 -176.27(14) . . . . ?
C6 C8 C13 C12 178.75(15) . . . . ?
C9 C8 C13 C12 2.3(2) . . . . ?
C11B C12 C13 N4 -171.9(13) . . . . ?
C11A C12 C13 N4 157.1(2) . . . . ?
C11B C12 C13 C8 9.7(13) . . . . ?
C11A C12 C13 C8 -21.3(3) . . . . ?
O2 C15 C16 C17 -178.44(17) . . . . ?
N5 C15 C16 C17 1.3(2) . . . . ?
C15 C16 C17 N6 -1.5(2) . . . . ?
C15 C16 C17 C18 177.49(15) . . . . ?
N7 C19 C21 C22 -0.32(17) . . . . ?
C20 C19 C21 C22 -179.47(16) . . . . ?
N7 C19 C21 C26 -179.57(16) . . . . ?
C20 C19 C21 C26 1.3(3) . . . . ?
C19 C21 C22 N8 0.39(19) . . . . ?
C26 C21 C22 N8 179.71(15) . . . . ?
C19 C21 C22 C23 -179.33(15) . . . . ?
C26 C21 C22 C23 0.0(3) . . . . ?
N8 C22 C23 C24 -167.08(16) . . . . ?
C21 C22 C23 C24 12.6(2) . . . . ?
C22 C23 C24 C25 -43.5(2) . . . . ?
C23 C24 C25 C26 64.5(2) . . . . ?
C19 C21 C26 C25 -163.48(17) . . . . ?
C22 C21 C26 C25 17.4(2) . . . . ?
C24 C25 C26 C21 -48.1(2) . . . . ?
N2 C1 N1 C2 2.1(3) . . . . ?
N3 C1 N1 C2 -177.38(14) . . . . ?
O1 C2 N1 C1 179.72(16) . . . . ?
C3 C2 N1 C1 -0.7(2) . . . . ?
N1 C1 N2 C4 -0.9(2) . . . . ?
N3 C1 N2 C4 178.54(13) . . . . ?
C3 C4 N2 C1 -1.6(2) . . . . ?
C5 C4 N2 C1 176.68(14) . . . . ?
C8 C6 N3 N4 -0.31(17) . . . . ?
C7 C6 N3 N4 179.40(14) . . . . ?
C8 C6 N3 C1 -176.48(15) . . . . ?
C7 C6 N3 C1 3.2(3) . . . . ?
N2 C1 N3 C6 -2.3(3) . . . . ?
N1 C1 N3 C6 177.22(14) . . . . ?
N2 C1 N3 N4 -178.26(13) . . . . ?
N1 C1 N3 N4 1.2(2) . . . . ?
C8 C13 N4 N3 -0.35(17) . . . . ?
C12 C13 N4 N3 -178.92(14) . . . . ?
C6 N3 N4 C13 0.41(17) . . . . ?
C1 N3 N4 C13 177.09(13) . . . . ?
N6 C14 N5 C15 -0.3(3) . . . . ?
N7 C14 N5 C15 179.35(14) . . . . ?
O2 C15 N5 C14 179.30(15) . . . . ?
C16 C15 N5 C14 -0.5(2) . . . . ?
N5 C14 N6 C17 0.2(2) . . . . ?
N7 C14 N6 C17 -179.42(13) . . . . ?
C16 C17 N6 C14 0.7(2) . . . . ?
C18 C17 N6 C14 -178.35(14) . . . . ?
C21 C19 N7 N8 0.17(17) . . . . ?
C20 C19 N7 N8 179.36(15) . . . . ?
C21 C19 N7 C14 176.97(15) . . . . ?
C20 C19 N7 C14 -3.8(3) . . . . ?
N6 C14 N7 N8 175.66(14) . . . . ?
N5 C14 N7 N8 -4.0(2) . . . . ?
N6 C14 N7 C19 -1.0(3) . . . . ?
N5 C14 N7 C19 179.37(15) . . . . ?
C21 C22 N8 N7 -0.28(18) . . . . ?
C23 C22 N8 N7 179.44(15) . . . . ?
C19 N7 N8 C22 0.07(17) . . . . ?
C14 N7 N8 C22 -177.18(13) . . . . ?
